data_4061177
loop_
_publ_author_name
'Wyman, Ian W.'
'Burchell, Tara J.'
'Robertson, Kathy N.'
'Cameron, T. Stanley'
'Aquino, Manuel A. S.'

_publ_section_title
;
 Structure and Electrochemistry of Heterobimetallic
 Ferrocenecarboxylatoruthenium(II) Complexes
;
_journal_coden_ASTM ORGND7
_journal_issue 22
_journal_name_full Organometallics
_journal_page_first 5353
_journal_page_last 5364
_journal_paper_doi 10.1021/om049635n
_journal_volume 23
_journal_year 2004
_chemical_formula_moiety 'C52 H47 O2 P4 Ru1, F6 P1'
_chemical_formula_sum 'C52 H47 F6 O2 P5 Ru'
_chemical_formula_weight 1073.87
_space_group_IT_number 13
_symmetry_cell_setting monoclinic
_symmetry_space_group_name_Hall '-P 2yc'
_symmetry_space_group_name_H-M 'P 1 2/c 1'
_cell_angle_alpha 90
_cell_angle_beta 90.43(1)
_cell_angle_gamma 90
_cell_formula_units_Z 4
_cell_length_a 13.069(2)
_cell_length_b 11.007(2)
_cell_length_c 34.101(6)
_cell_measurement_temperature 296
_cell_volume 4905(1)
_diffrn_ambient_temperature 296
_exptl_crystal_density_diffrn 1.454
_refine_ls_R_factor_obs 0.0831
_refine_ls_wR_factor_obs 0.2069
_cod_original_sg_symbol_H-M 'P 2/c'
_cod_original_formula_sum 'C52 H47 F6 O2 P5 Ru1'
_cod_database_code 4061177

loop_
_symmetry_equiv_pos_as_xyz
'  +x,  +y,  +z'
'  -x,  +y,1/2-z'
'  -x,  -y,  -z'
'  +x,  -y,1/2+z'

loop_
_atom_site_aniso_label
_atom_site_aniso_U_11
_atom_site_aniso_U_22
_atom_site_aniso_U_33
_atom_site_aniso_U_23
_atom_site_aniso_U_13
_atom_site_aniso_U_12
Ru1 0.0387(6) 0.0478(8) 0.0491(8) -0.0067(9) -0.0004(8) 0.0000(10)
P1 0.060(3) 0.051(3) 0.055(3) -0.011(2) -0.004(3) 0.009(3)
P2 0.039(2) 0.053(3) 0.048(3) 0.000(2) -0.003(2) 0.002(3)
P3 0.056(3) 0.053(3) 0.059(3) 0.006(3) 0.012(2) 0.002(3)
P4 0.047(2) 0.051(3) 0.054(3) 0.002(3) -0.006(3) -0.014(3)
P5 0.084(4) 0.092(5) 0.121(5) 0.010(6) 0.024(5) -0.009(5)
F1 0.148(9) 0.144(12) 0.265(17) -0.004(19) 0.028(21) -0.060(13)
F2 0.209(14) 0.132(9) 0.224(14) 0.069(16) -0.001(19) 0.042(16)
F3 0.214(13) 0.150(9) 0.222(15) 0.053(18) -0.038(18) 0.022(16)
F4 0.142(9) 0.190(12) 0.236(15) -0.080(16) -0.051(17) 0.012(19)
F5 0.182(12) 0.271(17) 0.155(10) -0.097(17) 0.043(17) -0.033(19)
F6 0.219(14) 0.223(16) 0.154(9) 0.008(18) 0.116(13) 0.018(20)
O1 0.044(5) 0.069(9) 0.073(7) -0.008(10) -0.009(7) -0.002(8)
O2 0.044(5) 0.061(9) 0.073(7) -0.008(8) 0.002(8) 0.000(7)
C1 0.080(14) 0.062(10) 0.056(7) -0.004(12) -0.007(12) 0.018(12)
C2 0.077(14) 0.078(16) 0.063(8) 0.012(14) -0.018(12) -0.006(13)
C3 0.106(18) 0.099(21) 0.062(9) -0.003(15) -0.003(14) -0.007(18)
C4 0.096(17) 0.108(19) 0.072(12) -0.012(17) -0.018(15) 0.071(15)
C5 0.092(15) 0.090(16) 0.084(12) -0.037(16) -0.025(16) 0.027(18)
C6 0.069(14) 0.064(14) 0.079(10) -0.021(12) 0.012(12) 0.001(11)
C7 0.063(7) 0.045(8) 0.075(10) -0.009(12) 0.000(11) 0.011(11)
C8 0.063(7) 0.065(16) 0.134(17) -0.035(18) -0.018(17) 0.012(12)
C9 0.063(9) 0.092(22) 0.124(17) -0.022(18) -0.007(15) 0.014(15)
C10 0.135(15) 0.110(25) 0.107(18) 0.022(22) -0.068(18) 0.033(25)
C11 0.148(16) 0.076(18) 0.060(14) -0.013(16) -0.046(15) 0.049(21)
C12 0.135(15) 0.075(18) 0.058(13) -0.017(14) -0.017(16) 0.026(16)
C13 0.066(8) 0.051(8) 0.058(8) 0.001(10) -0.032(11) 0.019(12)
C14 0.064(9) 0.061(14) 0.049(6) -0.008(12) 0.007(10) 0.005(11)
C15 0.051(10) 0.087(17) 0.065(10) 0.016(14) -0.021(11) 0.003(11)
C16 0.082(14) 0.138(22) 0.049(11) -0.018(17) -0.022(13) 0.012(17)
C17 0.103(14) 0.119(21) 0.055(12) 0.024(15) -0.002(16) 0.038(20)
C18 0.117(15) 0.076(17) 0.052(10) 0.023(13) 0.008(13) 0.035(15)
C19 0.071(11) 0.073(14) 0.059(9) -0.006(12) 0.002(14) 0.006(15)
C20 0.044(6) 0.085(11) 0.058(13) -0.004(13) 0.016(10) 0.022(11)
C21 0.048(7) 0.085(12) 0.084(17) 0.025(15) 0.026(11) 0.008(12)
C22 0.048(8) 0.084(14) 0.166(30) 0.021(21) -0.022(16) -0.035(13)
C23 0.053(9) 0.095(14) 0.104(21) 0.008(17) 0.010(13) 0.011(13)
C24 0.062(10) 0.089(14) 0.088(18) -0.020(15) 0.009(13) 0.024(13)
C25 0.061(8) 0.077(11) 0.060(14) -0.010(13) 0.016(11) 0.008(12)
C26 0.075(12) 0.046(10) 0.056(7) -0.006(12) 0.020(11) 0.002(11)
C27 0.074(13) 0.088(16) 0.061(8) -0.016(13) -0.029(13) -0.007(14)
C28 0.100(15) 0.101(18) 0.059(9) 0.011(14) -0.010(15) -0.029(19)
C29 0.103(10) 0.087(10) 0.080(8) -0.017(9) 0.007(9) -0.010(9)
C30 0.098(15) 0.069(16) 0.089(12) -0.029(14) 0.006(17) 0.005(17)
C31 0.055(11) 0.075(13) 0.076(9) -0.023(12) -0.022(13) -0.019(14)
C32 0.047(6) 0.053(8) 0.071(9) -0.008(12) 0.012(9) 0.013(10)
C33 0.050(7) 0.085(16) 0.064(11) -0.003(14) 0.008(13) -0.003(12)
C34 0.055(9) 0.052(14) 0.097(13) -0.021(13) 0.012(12) -0.005(11)
C35 0.088(11) 0.053(14) 0.080(13) 0.013(14) -0.009(14) -0.012(13)
C36 0.101(13) 0.079(18) 0.054(12) -0.009(14) 0.006(13) -0.016(16)
C37 0.085(11) 0.055(14) 0.064(10) 0.016(12) 0.013(12) 0.001(12)
C38 0.047(7) 0.057(8) 0.049(8) -0.004(10) 0.011(9) -0.011(9)
C39 0.039(8) 0.077(16) 0.054(6) 0.004(11) -0.012(9) -0.023(9)
C40 0.059(9) 0.065(15) 0.067(10) 0.007(13) -0.024(11) -0.003(11)
C41 0.096(12) 0.063(14) 0.067(11) 0.009(12) -0.007(15) -0.023(15)
C42 0.099(13) 0.130(22) 0.040(12) 0.003(15) 0.010(13) -0.037(17)
C43 0.076(12) 0.156(24) 0.037(10) 0.016(15) 0.014(12) -0.026(16)
C44 0.054(8) 0.069(14) 0.062(9) -0.011(11) -0.012(12) -0.001(14)
C45 0.044(6) 0.073(9) 0.043(11) 0.009(13) -0.023(9) 0.005(12)
C46 0.079(10) 0.061(11) 0.088(18) 0.001(15) -0.018(14) -0.006(14)
C47 0.064(11) 0.075(14) 0.152(26) -0.011(18) -0.035(17) -0.025(14)
C48 0.070(10) 0.105(15) 0.103(21) 0.040(17) -0.052(14) -0.055(14)
C49 0.030(7) 0.122(15) 0.088(18) 0.010(20) 0.003(10) -0.011(14)
C50 0.037(7) 0.104(13) 0.078(15) 0.028(14) -0.024(11) -0.029(11)
C51 0.049(5) 0.054(12) 0.067(9) 0.002(15) -0.016(13) -0.016(10)
C52 0.037(5) 0.101(21) 0.111(17) -0.012(18) 0.016(15) 0.000(12)

loop_
_atom_site_label
_atom_site_type_symbol
_atom_site_fract_x
_atom_site_fract_y
_atom_site_fract_z
_atom_site_U_iso_or_equiv
_atom_site_thermal_displace_type
_atom_site_occupancy
_atom_site_calc_flag
_atom_site_refinement_flags
_atom_site_disorder_group
Ru1 Ru 0.68685(11) 0.04552(13) 0.12607(5) 0.0452(4) Uani 1 d U .
P1 P 0.6922(5) 0.2556(5) 0.13929(15) 0.0553(12) Uani 1 d U .
P2 P 0.7983(4) 0.1360(5) 0.08515(15) 0.0465(12) Uani 1 d U .
P3 P 0.7136(4) -0.1661(5) 0.1145(2) 0.0559(14) Uani 1 d U .
P4 P 0.8135(4) -0.0248(5) 0.16631(14) 0.0507(12) Uani 1 d U .
P5 P 0.0878(5) 0.5480(8) 0.1277(3) 0.099(2) Uani 1 d DU .
F1 F -0.0173(12) 0.4859(20) 0.1195(8) 0.185(6) Uani 1 d DU .
F2 F 0.0488(18) 0.6716(15) 0.1116(7) 0.189(5) Uani 1 d DU .
F3 F 0.1264(18) 0.4195(15) 0.1407(8) 0.196(6) Uani 1 d DU .
F4 F 0.1890(12) 0.6034(20) 0.1443(7) 0.190(5) Uani 1 d DU .
F5 F 0.0436(18) 0.5850(24) 0.1685(5) 0.202(6) Uani 1 d DU .
F6 F 0.1333(18) 0.5133(23) 0.0873(5) 0.198(6) Uani 1 d DU .
O1 O 0.5388(10) 0.0517(14) 0.0945(5) 0.062(3) Uani 1 d U .
O2 O 0.5426(10) 0.0141(13) 0.1577(5) 0.060(3) Uani 1 d U .
C1 C 0.7125(15) 0.3233(19) 0.1874(6) 0.066(4) Uani 1 d DU .
C2 C 0.6491(15) 0.2837(21) 0.2172(5) 0.073(5) Uani 1 d DU .
H2 H 0.5987 0.2258 0.2124 0.087 Uiso 1 calc R .
C3 C 0.6624(20) 0.3320(24) 0.2542(6) 0.089(6) Uani 1 d DU .
H3 H 0.6211 0.3052 0.2745 0.107 Uiso 1 calc R .
C4 C 0.7360(16) 0.4196(22) 0.2616(8) 0.092(6) Uani 1 d DU .
H4 H 0.7428 0.4547 0.2863 0.110 Uiso 1 calc R .
C5 C 0.7991(18) 0.4532(23) 0.2311(6) 0.089(6) Uani 1 d DU .
H5 H 0.8540 0.5045 0.2365 0.106 Uiso 1 calc R .
C6 C 0.7841(15) 0.4141(19) 0.1934(6) 0.071(5) Uani 1 d DU .
H6 H 0.8206 0.4472 0.1726 0.085 Uiso 1 calc R .
C7 C 0.5918(14) 0.3388(18) 0.1148(6) 0.061(4) Uani 1 d DU .
C8 C 0.4943(13) 0.3242(20) 0.1285(8) 0.088(6) Uani 1 d DU .
H8 H 0.4850 0.2751 0.1503 0.105 Uiso 1 calc R .
C9 C 0.4090(16) 0.3778(23) 0.1119(7) 0.093(6) Uani 1 d DU .
H9 H 0.3444 0.3694 0.1227 0.112 Uiso 1 calc R .
C10 C 0.4250(22) 0.4446(29) 0.0782(8) 0.118(8) Uani 1 d DU .
H10 H 0.3687 0.4801 0.0659 0.141 Uiso 1 calc R .
C11 C 0.5203(19) 0.4610(25) 0.0619(7) 0.095(6) Uani 1 d DU .
H11 H 0.5286 0.5006 0.0380 0.114 Uiso 1 calc R .
C12 C 0.6041(18) 0.4151(20) 0.0831(6) 0.089(6) Uani 1 d DU .
H12 H 0.6699 0.4367 0.0756 0.107 Uiso 1 calc R .
C13 C 0.8101(16) 0.2783(16) 0.1118(5) 0.058(3) Uani 1 d U .
H13A H 0.8075 0.3490 0.0949 0.070 Uiso 1 calc R .
H13B H 0.8705 0.2813 0.1285 0.070 Uiso 1 calc R .
C14 C 0.7503(13) 0.1764(19) 0.0358(6) 0.058(4) Uani 1 d DU .
C15 C 0.6591(13) 0.1285(21) 0.0212(6) 0.068(5) Uani 1 d DU .
H15 H 0.6215 0.0722 0.0354 0.082 Uiso 1 calc R .
C16 C 0.6273(17) 0.1672(25) -0.0148(6) 0.090(7) Uani 1 d DU .
H16 H 0.5657 0.1362 -0.0244 0.108 Uiso 1 calc R .
C17 C 0.6784(18) 0.2481(23) -0.0382(7) 0.092(7) Uani 1 d DU .
H17 H 0.6542 0.2702 -0.0629 0.111 Uiso 1 calc R .
C18 C 0.7675(18) 0.2945(23) -0.0229(6) 0.082(6) Uani 1 d DU .
H18 H 0.8052 0.3499 -0.0375 0.098 Uiso 1 calc R .
C19 C 0.8022(16) 0.2602(18) 0.0138(5) 0.067(4) Uani 1 d DU .
H19 H 0.8619 0.2946 0.0238 0.081 Uiso 1 calc R .
C20 C 0.9274(14) 0.0928(17) 0.0734(6) 0.062(4) Uani 1 d DU .
C21 C 1.0119(12) 0.1666(20) 0.0798(6) 0.072(6) Uani 1 d DU .
H21 H 1.0053 0.2431 0.0911 0.087 Uiso 1 calc R .
C22 C 1.1063(14) 0.1219(21) 0.0688(8) 0.100(9) Uani 1 d DU .
H22 H 1.1633 0.1713 0.0723 0.119 Uiso 1 calc R .
C23 C 1.1206(16) 0.0078(20) 0.0528(8) 0.084(7) Uani 1 d DU .
H23 H 1.1860 -0.0182 0.0463 0.100 Uiso 1 calc R .
C24 C 1.0380(13) -0.0669(21) 0.0465(7) 0.080(6) Uani 1 d DU .
H24 H 1.0449 -0.1451 0.0366 0.096 Uiso 1 calc R .
C25 C 0.9443(15) -0.0183(18) 0.0559(6) 0.066(5) Uani 1 d DU .
H25 H 0.8869 -0.0648 0.0499 0.079 Uiso 1 calc R .
C26 C 0.7340(14) -0.2400(19) 0.0680(5) 0.059(4) Uani 1 d DU .
C27 C 0.6726(16) -0.2065(21) 0.0365(5) 0.075(5) Uani 1 d DU .
H27 H 0.6220 -0.1480 0.0397 0.090 Uiso 1 calc R .
C28 C 0.6869(20) -0.2609(20) -0.0001(6) 0.087(5) Uani 1 d DU .
H28 H 0.6459 -0.2390 -0.0214 0.104 Uiso 1 calc R .
C29 C 0.7628(18) -0.3475(24) -0.0043(8) 0.090(6) Uani 1 d DU .
H29 H 0.7728 -0.3847 -0.0285 0.108 Uiso 1 calc R .
C30 C 0.8233(20) -0.3785(21) 0.0273(6) 0.085(5) Uani 1 d DU .
H30 H 0.8766 -0.4333 0.0238 0.102 Uiso 1 calc R .
C31 C 0.8068(15) -0.3302(18) 0.0641(6) 0.069(4) Uani 1 d DU .
H31 H 0.8438 -0.3578 0.0857 0.083 Uiso 1 calc R .
C32 C 0.6230(12) -0.2647(18) 0.1391(5) 0.057(3) Uani 1 d DU .
C33 C 0.5250(11) -0.2683(20) 0.1243(6) 0.066(5) Uani 1 d DU .
H33 H 0.5078 -0.2330 0.1004 0.080 Uiso 1 calc R .
C34 C 0.4540(15) -0.3270(18) 0.1468(6) 0.068(5) Uani 1 d DU .
H34 H 0.3861 -0.3223 0.1385 0.082 Uiso 1 calc R .
C35 C 0.4736(17) -0.3919(21) 0.1803(6) 0.074(5) Uani 1 d DU .
H35 H 0.4251 -0.4438 0.1909 0.088 Uiso 1 calc R .
C36 C 0.5682(15) -0.3769(22) 0.1974(6) 0.078(6) Uani 1 d DU .
H36 H 0.5821 -0.4068 0.2224 0.093 Uiso 1 calc R .
C37 C 0.6422(16) -0.3157(19) 0.1762(6) 0.068(5) Uani 1 d DU .
H37 H 0.7075 -0.3082 0.1870 0.081 Uiso 1 calc R .
C38 C 0.8352(13) -0.1685(18) 0.1399(6) 0.051(3) Uani 1 d U .
H38A H 0.8929 -0.1645 0.1222 0.061 Uiso 1 calc R .
H38B H 0.8423 -0.2376 0.1574 0.061 Uiso 1 calc R .
C39 C 0.7815(11) -0.0794(18) 0.2153(5) 0.057(5) Uani 1 d DU .
C40 C 0.8518(14) -0.1474(18) 0.2361(6) 0.064(5) Uani 1 d DU .
H40 H 0.9179 -0.1573 0.2267 0.077 Uiso 1 calc R .
C41 C 0.8233(16) -0.2003(19) 0.2708(6) 0.075(5) Uani 1 d DU .
H41 H 0.8698 -0.2488 0.2843 0.090 Uiso 1 calc R .
C42 C 0.7265(16) -0.1828(25) 0.2859(7) 0.090(7) Uani 1 d DU .
H42 H 0.7085 -0.2198 0.3094 0.108 Uiso 1 calc R .
C43 C 0.6561(17) -0.1104(25) 0.2663(6) 0.089(7) Uani 1 d DU .
H43 H 0.5918 -0.0947 0.2766 0.107 Uiso 1 calc R .
C44 C 0.6861(14) -0.0629(17) 0.2308(5) 0.062(4) Uani 1 d DU .
H44 H 0.6390 -0.0170 0.2166 0.074 Uiso 1 calc R .
C45 C 0.9418(13) 0.0457(19) 0.1753(5) 0.053(4) Uani 1 d DU .
C46 C 0.9456(16) 0.1539(19) 0.1949(7) 0.076(5) Uani 1 d DU .
H46 H 0.8857 0.1894 0.2040 0.091 Uiso 1 calc R .
C47 C 1.0384(15) 0.2104(22) 0.2013(8) 0.097(7) Uani 1 d DU .
H47 H 1.0416 0.2846 0.2143 0.117 Uiso 1 calc R .
C48 C 1.1271(16) 0.1553(21) 0.1879(7) 0.093(7) Uani 1 d DU .
H48 H 1.1907 0.1898 0.1931 0.111 Uiso 1 calc R .
C49 C 1.1198(12) 0.0494(22) 0.1671(7) 0.080(6) Uani 1 d DU .
H49 H 1.1786 0.0179 0.1558 0.096 Uiso 1 calc R .
C50 C 1.0293(11) -0.0122(19) 0.1621(6) 0.073(5) Uani 1 d DU .
H50 H 1.0269 -0.0887 0.1505 0.088 Uiso 1 calc R .
C51 C 0.4941(12) 0.0312(19) 0.1259(8) 0.057(4) Uani 1 d U .
C52 C 0.3785(11) 0.0212(24) 0.1230(9) 0.083(7) Uani 1 d U .
H52A H 0.3500 0.0994 0.1169 0.124 Uiso 1 calc R .
H52B H 0.3519 -0.0065 0.1476 0.124 Uiso 1 calc R .
H52C H 0.3604 -0.0355 0.1027 0.124 Uiso 1 calc R .

loop_
_geom_bond_atom_site_label_1
_geom_bond_atom_site_label_2
_geom_bond_distance
_geom_bond_site_symmetry_2
_geom_bond_publ_flag
Ru1 O2 2.206(14) . ?
Ru1 O1 2.208(13) . ?
Ru1 P2 2.256(5) . ?
Ru1 P4 2.278(6) . ?
Ru1 P1 2.357(5) . ?
Ru1 P3 2.389(6) . ?
Ru1 C51 2.52(2) . ?
P1 C7 1.80(2) . ?
P1 C1 1.82(2) . ?
P1 C13 1.83(2) . ?
P1 P2 2.665(7) . ?
P2 C20 1.80(2) . ?
P2 C13 1.82(2) . ?
P2 C14 1.85(2) . ?
P3 C26 1.80(2) . ?
P3 C38 1.80(2) . ?
P3 C32 1.82(2) . ?
P3 P4 2.685(7) . ?
P4 C39 1.83(2) . ?
P4 C38 1.84(2) . ?
P4 C45 1.87(2) . ?
P5 F2 1.551(11) . ?
P5 F6 1.553(11) . ?
P5 F1 1.557(11) . ?
P5 F4 1.558(11) . ?
P5 F5 1.564(11) . ?
P5 F3 1.565(11) . ?
O1 C51 1.24(3) . ?
O2 C51 1.27(2) . ?
C1 C6 1.384(14) . ?
C1 C2 1.387(14) . ?
C2 C3 1.377(14) . ?
C2 H2 0.93 . ?
C3 C4 1.384(14) . ?
C3 H3 0.93 . ?
C4 C5 1.382(14) . ?
C4 H4 0.93 . ?
C5 C6 1.370(14) . ?
C5 H5 0.93 . ?
C6 H6 0.93 . ?
C7 C8 1.369(14) . ?
C7 C12 1.378(14) . ?
C8 C9 1.379(14) . ?
C8 H8 0.93 . ?
C9 C10 1.381(14) . ?
C9 H9 0.93 . ?
C10 C11 1.380(15) . ?
C10 H10 0.93 . ?
C11 C12 1.403(14) . ?
C11 H11 0.93 . ?
C12 H12 0.93 . ?
C13 H13A 0.97 . ?
C13 H13B 0.97 . ?
C14 C19 1.371(14) . ?
C14 C15 1.391(14) . ?
C15 C16 1.362(14) . ?
C15 H15 0.93 . ?
C16 C17 1.372(14) . ?
C16 H16 0.93 . ?
C17 C18 1.371(14) . ?
C17 H17 0.93 . ?
C18 C19 1.380(14) . ?
C18 H18 0.93 . ?
C19 H19 0.93 . ?
C20 C25 1.379(14) . ?
C20 C21 1.386(14) . ?
C21 C22 1.384(14) . ?
C21 H21 0.93 . ?
C22 C23 1.382(14) . ?
C22 H22 0.93 . ?
C23 C24 1.372(14) . ?
C23 H23 0.93 . ?
C24 C25 1.376(14) . ?
C24 H24 0.93 . ?
C25 H25 0.93 . ?
C26 C31 1.382(14) . ?
C26 C27 1.387(14) . ?
C27 C28 1.399(14) . ?
C27 H27 0.93 . ?
C28 C29 1.384(14) . ?
C28 H28 0.93 . ?
C29 C30 1.375(14) . ?
C29 H29 0.93 . ?
C30 C31 1.381(14) . ?
C30 H30 0.93 . ?
C31 H31 0.93 . ?
C32 C33 1.374(13) . ?
C32 C37 1.405(14) . ?
C33 C34 1.369(14) . ?
C33 H33 0.93 . ?
C34 C35 1.369(14) . ?
C34 H34 0.93 . ?
C35 C36 1.373(14) . ?
C35 H35 0.93 . ?
C36 C37 1.387(14) . ?
C36 H36 0.93 . ?
C37 H37 0.93 . ?
C38 H38A 0.97 . ?
C38 H38B 0.97 . ?
C39 C44 1.369(14) . ?
C39 C40 1.377(13) . ?
C40 C41 1.373(14) . ?
C40 H40 0.93 . ?
C41 C42 1.384(14) . ?
C41 H41 0.93 . ?
C42 C43 1.385(14) . ?
C42 H42 0.93 . ?
C43 C44 1.378(14) . ?
C43 H43 0.93 . ?
C44 H44 0.93 . ?
C45 C46 1.368(14) . ?
C45 C50 1.388(14) . ?
C46 C47 1.379(14) . ?
C46 H46 0.93 . ?
C47 C48 1.388(14) . ?
C47 H47 0.93 . ?
C48 C49 1.368(14) . ?
C48 H48 0.93 . ?
C49 C50 1.373(13) . ?
C49 H49 0.93 . ?
C50 H50 0.93 . ?
C51 C52 1.52(2) . ?
C52 H52A 0.96 . ?
C52 H52B 0.96 . ?
C52 H52C 0.96 . ?
